data_7241822
loop_
_publ_author_name
'Butkiewicz, Helena'
'Kosiorek, Sandra'
'Sashuk, Volodymyr'
'Danylyuk, Oksana'

_publ_section_title
;
 Unveiling the structural features of the host--guest complexes of
 carboxylated pillar[5]arene with viologen derivatives
;
_journal_issue 5
_journal_name_full CrystEngComm
_journal_page_first 1075
_journal_page_last 1082
_journal_paper_doi 10.1039/D0CE01579B
_journal_volume 23
_journal_year 2021
_chemical_formula_moiety 'C55 H48 O20, C14 H18 N2, 5.27 (H2 O)'
_chemical_formula_sum 'C67 H72.54 N2 O35.27'
_chemical_formula_weight 1470.13
_space_group_crystal_system monoclinic
_space_group_IT_number 14
_space_group_name_Hall '-P 2ybc'
_space_group_name_H-M_alt 'P 1 21/c 1'
_atom_sites_solution_hydrogens geom
_audit_creation_method SHELXL-2013
_audit_update_record
;
2020-10-23 deposited with the CCDC.	2020-12-09 downloaded from the CCDC.
;
_cell_angle_alpha 90
_cell_angle_beta 111.934(2)
_cell_angle_gamma 90
_cell_formula_units_Z 4
_cell_length_a 21.4549(4)
_cell_length_b 12.53080(10)
_cell_length_c 26.2757(4)
_cell_measurement_reflns_used 15857
_cell_measurement_temperature 100(2)
_cell_measurement_theta_max 71.9692
_cell_measurement_theta_min 3.3480
_cell_volume 6552.80(19)
_computing_structure_refinement 'SHELXL-2013 (Sheldrick, 2013)'
_diffrn_ambient_temperature 100(2)
_diffrn_detector_area_resol_mean 16.2974
_diffrn_measured_fraction_theta_full 0.998
_diffrn_measured_fraction_theta_max 0.988
_diffrn_measurement_device_type 'SuperNova, Dual, Cu at zero, Eos'
_diffrn_measurement_method '\w scans'
_diffrn_radiation_type CuK\a
_diffrn_radiation_wavelength 1.54184
_diffrn_reflns_av_R_equivalents 0.0350
_diffrn_reflns_av_unetI/netI 0.0374
_diffrn_reflns_Laue_measured_fraction_full 0.998
_diffrn_reflns_Laue_measured_fraction_max 0.988
_diffrn_reflns_limit_h_max 26
_diffrn_reflns_limit_h_min -24
_diffrn_reflns_limit_k_max 15
_diffrn_reflns_limit_k_min -15
_diffrn_reflns_limit_l_max 21
_diffrn_reflns_limit_l_min -32
_diffrn_reflns_number 45391
_diffrn_reflns_point_group_measured_fraction_full 0.998
_diffrn_reflns_point_group_measured_fraction_max 0.988
_diffrn_reflns_theta_full 67.684
_diffrn_reflns_theta_max 72.116
_diffrn_reflns_theta_min 3.474
_diffrn_source 'SuperNova (Cu) X-ray Source'
_exptl_absorpt_coefficient_mu 1.046
_exptl_absorpt_correction_T_max 1.00000
_exptl_absorpt_correction_T_min 0.79355
_exptl_absorpt_correction_type multi-scan
_exptl_absorpt_process_details
; 
CrysAlisPro 1.171.35.21b (Rigaku Oxford Diffraction, 2012)
Empirical absorption correction using spherical harmonics,
 implemented in SCALE3 ABSPACK scaling algorithm.
;
_exptl_crystal_colour orange
_exptl_crystal_density_diffrn 1.490
_exptl_crystal_description block
_exptl_crystal_F_000 3083
_exptl_crystal_size_max 0.3
_exptl_crystal_size_mid 0.05
_exptl_crystal_size_min 0.05
_refine_diff_density_max 0.636
_refine_diff_density_min -0.470
_refine_diff_density_rms 0.069
_refine_ls_extinction_method none
_refine_ls_goodness_of_fit_ref 1.065
_refine_ls_hydrogen_treatment constr
_refine_ls_matrix_type full
_refine_ls_number_parameters 1159
_refine_ls_number_reflns 12768
_refine_ls_number_restraints 265
_refine_ls_restrained_S_all 1.071
_refine_ls_R_factor_all 0.0938
_refine_ls_R_factor_gt 0.0695
_refine_ls_shift/su_max 0.000
_refine_ls_shift/su_mean 0.000
_refine_ls_structure_factor_coef Fsqd
_refine_ls_weighting_details 'w=1/[\s^2^(Fo^2^)+(0.1331P)^2^+2.6451P] where P=(Fo^2^+2Fc^2^)/3'
_refine_ls_weighting_scheme calc
_refine_ls_wR_factor_gt 0.1993
_refine_ls_wR_factor_ref 0.2187
_reflns_Friedel_coverage 0.000
_reflns_number_gt 9469
_reflns_number_total 12768
_reflns_threshold_expression 'I > 2\s(I)'
_cod_data_source_file d0ce01579b1.cif
_cod_data_source_block shelx_CCDC3
_cod_depositor_comments 'Adding full bibliography for 7241819--7241822.cif.'
_cod_original_sg_symbol_H-M 'P 21/c'
_cod_database_code 7241822
_shelx_space_group_comment
;
The symmetry employed for this shelxl refinement is uniquely defined
by the following loop, which should always be used as a source of
symmetry information in preference to the above space-group names.
They are only intended as comments.
;
_shelxl_version_number 2013-4

loop_
_space_group_symop_operation_xyz
'x, y, z'
'-x, y+1/2, -z+1/2'
'-x, -y, -z'
'x, -y-1/2, z-1/2'

loop_
_atom_site_label
_atom_site_type_symbol
_atom_site_fract_x
_atom_site_fract_y
_atom_site_fract_z
_atom_site_U_iso_or_equiv
_atom_site_adp_type
_atom_site_occupancy
_atom_site_site_symmetry_order
_atom_site_calc_flag
_atom_site_refinement_flags_posn
_atom_site_refinement_flags_adp
_atom_site_refinement_flags_occupancy
_atom_site_disorder_assembly
_atom_site_disorder_group
O1W O 0.3726(2) 0.6629(3) -0.0044(3) 0.0416(15) Uiso 0.528(13) 1 d . . P A 1
O1WA O 0.3740(2) 0.6631(4) -0.0300(3) 0.0492(18) Uiso 0.472(13) 1 d . . P A 2
O2W O 0.0393(8) 0.5044(13) 0.2736(7) 0.099(5) Uani 0.277(13) 1 d . . P B 1
O4W O 0.0370(10) 0.7310(17) 0.3464(8) 0.145(9) Uani 0.277(13) 1 d . . P B 1
O2WA O -0.0088(5) 0.5567(6) 0.2561(3) 0.122(4) Uani 0.723(13) 1 d . . P B 2
O4WA O 0.0680(7) 0.7068(10) 0.3049(5) 0.276(10) Uani 0.723(13) 1 d . . P B 2
O6A O 0.1567(5) 0.8928(8) -0.0982(4) 0.087(3) Uiso 0.366(5) 1 d . . P C 1
C11A C 0.2145(5) 0.9163(7) -0.0715(3) 0.051(2) Uiso 0.366(5) 1 d D . P C 1
C10A C 0.2517(6) 0.8853(8) -0.0122(4) 0.037(2) Uiso 0.366(5) 1 d D . P C 1
H10Y H 0.2955 0.8518 -0.0069 0.045 Uiso 0.366(5) 1 calc R U P C 1
H10Z H 0.2592 0.9479 0.0123 0.045 Uiso 0.366(5) 1 calc R U P C 1
O5A O 0.2481(4) 0.9810(6) -0.0923(3) 0.065(2) Uiso 0.366(5) 1 d . . P C 1
O5WA O 0.0587(5) 1.0641(8) -0.1144(5) 0.075(3) Uani 0.366(5) 1 d . . P C 1
O5K O 0.3166(3) 1.0148(4) -0.0517(2) 0.0306(15) Uiso 0.317(5) 1 d . . P C 2
O6K O 0.2091(7) 1.0234(11) -0.0537(6) 0.097(4) Uiso 0.317(5) 1 d . . P C 2
C10K C 0.2678(4) 0.8580(6) -0.0250(4) 0.0321(19) Uiso 0.317(5) 1 d D . P C 2
H10U H 0.3120 0.8515 0.0054 0.039 Uiso 0.317(5) 1 calc R U P C 2
H10V H 0.2684 0.8108 -0.0551 0.039 Uiso 0.317(5) 1 calc R U P C 2
C11K C 0.2595(4) 0.9721(6) -0.0455(3) 0.0320(19) Uiso 0.317(5) 1 d D . P C 2
O5WK O 0.0775(7) 0.985(3) -0.1121(7) 0.183(12) Uani 0.317(5) 1 d . . P C 2
O6L O 0.1227(5) 0.9599(8) -0.0591(4) 0.098(3) Uiso 0.386(5) 1 d D . P C 3
C11L C 0.1795(5) 0.9563(9) -0.0554(5) 0.085(4) Uiso 0.386(5) 1 d D . P C 3
O5L O 0.2054(5) 1.0282(7) -0.0775(4) 0.075(3) Uiso 0.386(5) 1 d D . P C 3
C10L C 0.2355(6) 0.8826(9) -0.0239(5) 0.054(3) Uiso 0.386(5) 1 d D . P C 3
H10T H 0.2549 0.8481 -0.0485 0.065 Uiso 0.386(5) 1 calc R U P C 3
H10S H 0.2715 0.9219 0.0051 0.065 Uiso 0.386(5) 1 calc R U P C 3
O5WL O 0.3652(3) 1.0293(3) -0.0373(2) 0.0338(14) Uani 0.386(5) 1 d . . P C 3
O3E O 0.4928(3) 0.6303(4) 0.4563(2) 0.0482(14) Uiso 0.432(5) 1 d . . P D 1
O2E O 0.3912(3) 0.6907(4) 0.4039(3) 0.0429(14) Uiso 0.432(5) 1 d . . P D 1
C9E C 0.4404(3) 0.6330(5) 0.4124(3) 0.0359(14) Uiso 0.432(5) 1 d . . P D 1
C8E C 0.4447(4) 0.5569(6) 0.3686(3) 0.0388(16) Uiso 0.432(5) 1 d . . P D 1
H8E1 H 0.4476 0.4836 0.3833 0.047 Uiso 0.432(5) 1 calc R U P D 1
H8E2 H 0.4877 0.5714 0.3641 0.047 Uiso 0.432(5) 1 calc R U P D 1
O6W O 0.2564(3) 0.6305(4) 0.3236(3) 0.0558(17) Uani 0.432(5) 1 d . . P D 1
O2K O 0.2796(5) 0.6347(8) 0.3153(4) 0.059(3) Uiso 0.341(5) 1 d D . P D 2
O3K O 0.3425(4) 0.7154(5) 0.3917(3) 0.0510(19) Uiso 0.341(5) 1 d . . P D 2
C9K C 0.3373(6) 0.6502(9) 0.3545(4) 0.051(3) Uiso 0.341(5) 1 d D . P D 2
C8K C 0.3996(6) 0.5912(9) 0.3561(4) 0.042(2) Uiso 0.341(5) 1 d D . P D 2
H8K2 H 0.4387 0.6400 0.3673 0.050 Uiso 0.341(5) 1 calc R U P D 2
H8K1 H 0.4097 0.5315 0.3827 0.050 Uiso 0.341(5) 1 calc R U P D 2
O6WL O 0.5299(3) 0.5851(4) 0.4844(2) 0.0409(17) Uani 0.341(5) 1 d . . P D 2
C9L C 0.3728(8) 0.6548(12) 0.3778(6) 0.038(4) Uiso 0.193(6) 1 d D . P D 3
O2L O 0.3097(8) 0.6695(10) 0.3427(6) 0.051(4) Uiso 0.193(6) 1 d . . P D 3
O3L O 0.4033(10) 0.6897(15) 0.4238(8) 0.078(7) Uiso 0.193(6) 1 d D . P D 3
C8L C 0.4156(17) 0.572(3) 0.3649(8) 0.111(17) Uiso 0.193(6) 1 d D . P D 3
H8L1 H 0.4625 0.5976 0.3760 0.134 Uiso 0.193(6) 1 calc R U P D 3
H8L2 H 0.4156 0.5047 0.3845 0.134 Uiso 0.193(6) 1 calc R U P D 3
O3B O 0.03719(18) 0.6443(3) 0.15675(15) 0.0929(12) Uani 1 1 d . . . . .
O2A O 0.0615(2) 0.8826(3) 0.22230(18) 0.1020(13) Uani 1 1 d . . . . .
C8A C 0.16153(19) 0.8154(3) 0.22343(16) 0.0586(9) Uani 1 1 d . . . . .
H8A1 H 0.1771 0.7965 0.2628 0.070 Uiso 1 1 calc R U . . .
H8A2 H 0.1385 0.7520 0.2022 0.070 Uiso 1 1 calc R U . . .
O1B O 0.07036(10) 0.58265(16) 0.07379(9) 0.0446(5) Uani 1 1 d . . . . .
O2B O 0.01893(15) 0.4753(2) 0.17588(12) 0.0685(7) Uani 1 1 d . . . . .
H2B1 H 0.0112 0.5033 0.2020 0.103 Uiso 1 1 calc R U . . .
O1C O 0.13386(9) 0.17831(14) 0.05685(8) 0.0364(4) Uani 1 1 d . . . . .
O3C O 0.02072(14) -0.0138(3) 0.06898(12) 0.0761(9) Uani 1 1 d . . . . .
H3C1 H -0.0087 -0.0112 0.0829 0.114 Uiso 1 1 calc R U . . .
O2C O 0.03889(12) 0.1566(2) 0.09782(11) 0.0620(7) Uani 1 1 d . . . . .
O1D O 0.33993(10) 0.16351(14) 0.19760(8) 0.0347(4) Uani 1 1 d . . . . .
O2D O 0.25624(12) 0.0868(2) 0.28557(9) 0.0538(6) Uani 1 1 d . . . . .
O3D O 0.22740(10) 0.07403(14) 0.19510(8) 0.0362(4) Uani 1 1 d . . . . .
O1E O 0.38768(14) 0.55720(18) 0.30958(12) 0.0633(7) Uani 1 1 d D . . . .
O1A O 0.21862(11) 0.83776(16) 0.21035(9) 0.0497(5) Uani 1 1 d . . . . .
O3A O 0.12250(12) 0.99477(18) 0.19611(10) 0.0519(5) Uani 1 1 d . . . . .
H3A H 0.1600 0.9950 0.1930 0.078 Uiso 1 1 calc R U . . .
O4B O 0.14555(10) 0.46268(15) -0.09771(8) 0.0425(5) Uani 1 1 d . . . . .
O6B O 0.23036(15) 0.6814(2) -0.12999(13) 0.0823(10) Uani 1 1 d . . . . .
O5B O 0.26243(12) 0.56655(19) -0.06104(11) 0.0592(6) Uani 1 1 d . . . . .
H5B1 H 0.2968 0.6053 -0.0496 0.089 Uiso 1 1 calc R U . . .
O4C O 0.36092(9) 0.24333(15) 0.00860(8) 0.0362(4) Uani 1 1 d . . . . .
O5C O 0.33214(14) 0.3920(2) -0.11444(10) 0.0636(7) Uani 1 1 d . . . . .
H5C1 H 0.3136 0.3785 -0.1481 0.095 Uiso 1 1 calc R U . . .
O6C O 0.30652(13) 0.2211(2) -0.10454(10) 0.0572(6) Uani 1 1 d . . . . .
O4D O 0.52975(9) 0.44449(15) 0.17855(8) 0.0382(4) Uani 1 1 d . . . . .
O5D O 0.53088(13) 0.4520(3) 0.04252(11) 0.0696(8) Uani 1 1 d . . . . .
H5D1 H 0.5029 0.4738 0.0124 0.104 Uiso 0.5 1 calc R U P E 1
O6D O 0.45599(11) 0.51745(19) 0.07523(9) 0.0488(5) Uani 1 1 d . . . . .
O4E O 0.42300(10) 0.80100(15) 0.14632(9) 0.0436(5) Uani 1 1 d . . . . .
O6E O 0.42109(16) 0.90294(19) 0.05613(11) 0.0687(8) Uani 1 1 d . . . . .
O5E O 0.50598(14) 0.8006(3) 0.05260(14) 0.0783(9) Uani 1 1 d . . . . .
H5E1 H 0.5078 0.8460 0.0297 0.117 Uiso 1 1 calc R U . . .
O4A O 0.20889(12) 0.8138(2) -0.00300(11) 0.0603(6) Uani 1 1 d D . . . .
C3A C 0.21309(14) 0.8318(2) 0.15637(14) 0.0436(7) Uani 1 1 d . . . . .
C2B C 0.10185(13) 0.6318(2) 0.00050(12) 0.0395(6) Uani 1 1 d . . . . .
C3B C 0.08862(12) 0.5501(2) 0.03150(12) 0.0368(6) Uani 1 1 d . . . . .
C4B C 0.09302(12) 0.4437(2) 0.01782(12) 0.0347(6) Uani 1 1 d . . . . .
H4B H 0.0828 0.3891 0.0386 0.042 Uiso 1 1 calc R U . . .
C5B C 0.11199(12) 0.4157(2) -0.02542(11) 0.0328(5) Uani 1 1 d . . . . .
C6B C 0.12692(13) 0.4965(2) -0.05505(11) 0.0365(6) Uani 1 1 d . . . . .
C7B C 0.12154(13) 0.6035(2) -0.04233(12) 0.0405(7) Uani 1 1 d . . . . .
H7B H 0.1315 0.6578 -0.0633 0.049 Uiso 1 1 calc R U . . .
C1C C 0.11590(13) 0.2986(2) -0.03907(11) 0.0346(6) Uani 1 1 d . . . . .
H1C1 H 0.0790 0.2590 -0.0335 0.042 Uiso 1 1 calc R U . . .
H1C2 H 0.1099 0.2918 -0.0782 0.042 Uiso 1 1 calc R U . . .
C2C C 0.18266(13) 0.24960(19) -0.00359(11) 0.0311(5) Uani 1 1 d . . . . .
C3C C 0.18884(13) 0.18757(18) 0.04162(11) 0.0306(5) Uani 1 1 d . . . . .
C4C C 0.25096(13) 0.14520(18) 0.07492(11) 0.0297(5) Uani 1 1 d . . . . .
H4C H 0.2537 0.1009 0.1050 0.036 Uiso 1 1 calc R U . . .
C5C C 0.30876(13) 0.16677(17) 0.06472(10) 0.0285(5) Uani 1 1 d . . . . .
C6C C 0.30250(13) 0.22788(19) 0.01861(11) 0.0316(5) Uani 1 1 d . . . . .
C7C C 0.24025(13) 0.2692(2) -0.01492(11) 0.0327(5) Uani 1 1 d . . . . .
H7C H 0.2370 0.3112 -0.0459 0.039 Uiso 1 1 calc R U . . .
C1D C 0.37680(13) 0.13418(19) 0.10613(11) 0.0311(5) Uani 1 1 d . . . . .
H1D1 H 0.4077 0.1193 0.0869 0.037 Uiso 1 1 calc R U . . .
H1D2 H 0.3721 0.0680 0.1249 0.037 Uiso 1 1 calc R U . . .
C2D C 0.40630(12) 0.22187(19) 0.14838(11) 0.0295(5) Uani 1 1 d . . . . .
C3D C 0.38658(12) 0.23571(19) 0.19301(11) 0.0305(5) Uani 1 1 d . . . . .
C4D C 0.41148(12) 0.32012(19) 0.22897(10) 0.0294(5) Uani 1 1 d . . . . .
H4D H 0.3962 0.3297 0.2582 0.035 Uiso 1 1 calc R U . . .
C5D C 0.45848(12) 0.39147(19) 0.22329(10) 0.0288(5) Uani 1 1 d . . . . .
C6D C 0.48002(12) 0.3756(2) 0.18006(11) 0.0319(5) Uani 1 1 d . . . . .
C7D C 0.45325(13) 0.2932(2) 0.14253(11) 0.0327(5) Uani 1 1 d . . . . .
H7D H 0.4672 0.2853 0.1124 0.039 Uiso 1 1 calc R U . . .
C1E C 0.48464(12) 0.48143(19) 0.26427(11) 0.0308(5) Uani 1 1 d . . . . .
H1E1 H 0.4837 0.4585 0.3000 0.037 Uiso 1 1 calc R U . . .
H1E2 H 0.5320 0.4960 0.2695 0.037 Uiso 1 1 calc R U . . .
C2E C 0.44448(12) 0.58329(19) 0.24662(11) 0.0322(5) Uani 1 1 d . . . . .
C3E C 0.40125(14) 0.6204(2) 0.27111(13) 0.0398(6) Uani 1 1 d . . . . .
C4E C 0.36782(14) 0.7184(2) 0.25491(14) 0.0431(7) Uani 1 1 d . . . . .
H4E H 0.3395 0.7437 0.2728 0.052 Uiso 1 1 calc R U . . .
C5E C 0.37534(13) 0.77872(19) 0.21361(13) 0.0386(6) Uani 1 1 d . . . . .
C6E C 0.41751(13) 0.7399(2) 0.18800(12) 0.0371(6) Uani 1 1 d . . . . .
C7E C 0.45193(13) 0.6439(2) 0.20479(11) 0.0344(6) Uani 1 1 d . . . . .
H7E H 0.4810 0.6194 0.1874 0.041 Uiso 1 1 calc R U . . .
C1A C 0.33625(14) 0.8821(2) 0.19448(14) 0.0442(7) Uani 1 1 d . . . . .
H1A1 H 0.3264 0.9143 0.2251 0.053 Uiso 1 1 calc R U . . .
H1A2 H 0.3635 0.9334 0.1830 0.053 Uiso 1 1 calc R U . . .
C2A C 0.27096(14) 0.85916(19) 0.14669(13) 0.0415(7) Uani 1 1 d . . . . .
C4A C 0.15568(14) 0.7975(2) 0.11318(14) 0.0444(7) Uani 1 1 d . . . . .
H4A H 0.1166 0.7787 0.1200 0.053 Uiso 1 1 calc R U . . .
C5A C 0.15508(14) 0.7905(2) 0.06042(14) 0.0456(7) Uani 1 1 d . . . . .
C6A C 0.21204(15) 0.8225(2) 0.05066(14) 0.0465(7) Uani 1 1 d . . . . .
C7A C 0.26949(14) 0.8564(2) 0.09330(14) 0.0438(7) Uani 1 1 d . . . . .
H7A H 0.3079 0.8778 0.0861 0.053 Uiso 1 1 calc R U . . .
C1B C 0.09383(15) 0.7480(2) 0.01326(14) 0.0488(8) Uani 1 1 d . . . . .
H1B1 H 0.0536 0.7555 0.0229 0.059 Uiso 1 1 calc R U . . .
H1B2 H 0.0865 0.7916 -0.0199 0.059 Uiso 1 1 calc R U . . .
C8B C 0.05028(14) 0.5016(2) 0.10160(13) 0.0437(7) Uani 1 1 d . . . . .
H8B1 H 0.0866 0.4480 0.1161 0.052 Uiso 1 1 calc R U . . .
H8B2 H 0.0098 0.4652 0.0760 0.052 Uiso 1 1 calc R U . . .
C9B C 0.03533(17) 0.5506(3) 0.14778(17) 0.0614(10) Uani 1 1 d . . . . .
C8C C 0.11115(14) 0.0728(2) 0.05916(13) 0.0386(6) Uani 1 1 d . . . . .
H8C1 H 0.1478 0.0296 0.0854 0.046 Uiso 1 1 calc R U . . .
H8C2 H 0.0971 0.0389 0.0226 0.046 Uiso 1 1 calc R U . . .
C9C C 0.05336(15) 0.0782(3) 0.07722(14) 0.0474(7) Uani 1 1 d . . . . .
C8D C 0.32997(15) 0.1622(2) 0.24786(12) 0.0394(6) Uani 1 1 d . . . . .
H8D1 H 0.3265 0.2364 0.2595 0.047 Uiso 1 1 calc R U . . .
H8D2 H 0.3691 0.1282 0.2765 0.047 Uiso 1 1 calc R U . . .
C9D C 0.26678(15) 0.1016(2) 0.24205(12) 0.0366(6) Uani 1 1 d . . . . .
C9A C 0.1120(2) 0.9030(3) 0.21263(15) 0.0565(9) Uani 1 1 d . . . . .
C10B C 0.15633(17) 0.5417(3) -0.13193(13) 0.0516(8) Uani 1 1 d . . . . .
H10A H 0.1183 0.5926 -0.1427 0.062 Uiso 1 1 calc R U . . .
H10B H 0.1562 0.5070 -0.1658 0.062 Uiso 1 1 calc R U . . .
C11B C 0.22102(17) 0.6038(2) -0.10642(14) 0.0504(8) Uani 1 1 d . . . . .
C10C C 0.36357(14) 0.3296(2) -0.02535(12) 0.0394(6) Uani 1 1 d . . . . .
H10C H 0.4112 0.3486 -0.0168 0.047 Uiso 1 1 calc R U . . .
H10D H 0.3414 0.3923 -0.0165 0.047 Uiso 1 1 calc R U . . .
C11C C 0.33060(15) 0.3069(3) -0.08604(12) 0.0428(7) Uani 1 1 d . . . . .
C10D C 0.55500(15) 0.4296(2) 0.13641(13) 0.0421(7) Uani 1 1 d . . . . .
H10E H 0.5628 0.3525 0.1332 0.051 Uiso 1 1 calc R U . . .
H10F H 0.5989 0.4663 0.1469 0.051 Uiso 1 1 calc R U . . .
C11D C 0.50866(16) 0.4710(3) 0.08095(13) 0.0462(7) Uani 1 1 d . . . . .
C10E C 0.46705(16) 0.7624(3) 0.12148(14) 0.0485(8) Uani 1 1 d . . . . .
H10G H 0.4552 0.6878 0.1093 0.058 Uiso 1 1 calc R U . . .
H10H H 0.5138 0.7633 0.1485 0.058 Uiso 1 1 calc R U . . .
C11E C 0.46181(19) 0.8309(3) 0.07315(16) 0.0587(9) Uani 1 1 d . . . . .
N1X N 0.2791(6) 0.5176(8) 0.1050(4) 0.0287(18) Uani 0.539(5) 1 d . U P F 1
N2X N 0.1476(6) 0.2952(7) 0.2861(4) 0.075(2) Uani 0.539(5) 1 d . U P F 1
C1X C 0.3070(7) 0.5617(12) 0.0646(4) 0.046(2) Uani 0.539(5) 1 d . U P F 1
H1X1 H 0.3067 0.6398 0.0659 0.068 Uiso 0.539(5) 1 calc R U P F 1
H1X2 H 0.2793 0.5376 0.0275 0.068 Uiso 0.539(5) 1 calc R U P F 1
H1X3 H 0.3532 0.5364 0.0741 0.068 Uiso 0.539(5) 1 calc R U P F 1
C2X C 0.2587(6) 0.5832(8) 0.1349(4) 0.047(2) Uani 0.539(5) 1 d . U P F 1
H2X H 0.2619 0.6581 0.1311 0.056 Uiso 0.539(5) 1 calc R U P F 1
C3X C 0.2338(5) 0.5445(7) 0.1703(4) 0.0419(19) Uani 0.539(5) 1 d . U P F 1
H3X H 0.2209 0.5920 0.1928 0.050 Uiso 0.539(5) 1 calc R U P F 1
C4X C 0.2263(8) 0.4329(12) 0.1749(5) 0.042(2) Uani 0.539(5) 1 d . U P F 1
C5X C 0.2477(7) 0.3691(11) 0.1433(6) 0.044(3) Uani 0.539(5) 1 d . U P F 1
H5X H 0.2456 0.2938 0.1467 0.053 Uiso 0.539(5) 1 calc R U P F 1
C6X C 0.2723(11) 0.4105(13) 0.1067(8) 0.034(3) Uani 0.461(5) 1 d . U P F 1
H6X H 0.2844 0.3652 0.0829 0.041 Uiso 0.539(5) 1 calc R U P F 1
C7X C 0.1979(5) 0.3845(9) 0.2144(5) 0.039(2) Uani 0.539(5) 1 d . U P F 1
C8X C 0.1583(5) 0.2936(10) 0.2008(5) 0.043(2) Uani 0.539(5) 1 d . U P F 1
H8X H 0.1482 0.2612 0.1659 0.052 Uiso 0.539(5) 1 calc R U P F 1
C9X C 0.1340(6) 0.2506(7) 0.2371(4) 0.062(2) Uani 0.539(5) 1 d . U P F 1
H9X H 0.1070 0.1881 0.2275 0.075 Uiso 0.539(5) 1 calc R U P F 1
C10X C 0.2118(5) 0.4319(8) 0.2654(4) 0.057(2) Uani 0.539(5) 1 d . U P F 1
H10X H 0.2387 0.4944 0.2759 0.069 Uiso 0.539(5) 1 calc R U P F 1
C11X C 0.1853(7) 0.3852(8) 0.2995(5) 0.072(2) Uani 0.539(5) 1 d . U P F 1
H11X H 0.1935 0.4172 0.3342 0.087 Uiso 0.539(5) 1 calc R U P F 1
C12X C 0.1227(9) 0.2472(9) 0.3269(5) 0.115(5) Uani 0.539(5) 1 d . U P F 1
H12D H 0.0755 0.2665 0.3175 0.173 Uiso 0.539(5) 1 calc R U P F 1
H12E H 0.1494 0.2741 0.3636 0.173 Uiso 0.539(5) 1 calc R U P F 1
H12F H 0.1268 0.1693 0.3264 0.173 Uiso 0.539(5) 1 calc R U P F 1
O3W O 0.3384(5) 0.3688(6) 0.3130(4) 0.111(4) Uani 0.461(5) 1 d . . P F 2
N1P N 0.2754(8) 0.5084(12) 0.1218(5) 0.034(2) Uani 0.461(5) 1 d . U P F 2
N2P N 0.1078(4) 0.2832(7) 0.2762(4) 0.058(2) Uani 0.461(5) 1 d . U P F 2
C1P C 0.3035(7) 0.5552(11) 0.0827(5) 0.036(2) Uani 0.461(5) 1 d . U P F 2
H1P1 H 0.3117 0.6316 0.0903 0.053 Uiso 0.461(5) 1 calc R U P F 2
H1P2 H 0.2714 0.5454 0.0450 0.053 Uiso 0.461(5) 1 calc R U P F 2
H1P3 H 0.3458 0.5195 0.0872 0.053 Uiso 0.461(5) 1 calc R U P F 2
C2P C 0.2655(6) 0.5695(9) 0.1581(5) 0.040(2) Uani 0.461(5) 1 d . U P F 2
H2P H 0.2783 0.6425 0.1612 0.048 Uiso 0.461(5) 1 calc R U P F 2
C3P C 0.2361(6) 0.5264(7) 0.1921(4) 0.0330(19) Uani 0.461(5) 1 d . U P F 2
H3P H 0.2293 0.5700 0.2192 0.040 Uiso 0.461(5) 1 calc R U P F 2
C4P C 0.2165(7) 0.4209(9) 0.1873(5) 0.0242(19) Uani 0.461(5) 1 d . U P F 2
C5P C 0.2298(6) 0.3582(12) 0.1478(6) 0.028(2) Uani 0.461(5) 1 d . U P F 2
H5P H 0.2171 0.2852 0.1428 0.034 Uiso 0.461(5) 1 calc R U P F 2
C6P C 0.2608(10) 0.4043(13) 0.1173(7) 0.029(3) Uani 0.461(5) 1 d . U P F 2
H6P H 0.2725 0.3621 0.0922 0.035 Uiso 0.461(5) 1 calc R U P F 2
C7P C 0.1783(6) 0.3721(12) 0.2191(6) 0.039(2) Uani 0.461(5) 1 d . U P F 2
C8P C 0.1346(5) 0.2869(12) 0.1976(7) 0.044(3) Uani 0.461(5) 1 d . U P F 2
H8P H 0.1294 0.2581 0.1628 0.052 Uiso 0.461(5) 1 calc R U P F 2
C9P C 0.0993(5) 0.2449(8) 0.2268(5) 0.054(2) Uani 0.461(5) 1 d . U P F 2
H9P H 0.0686 0.1881 0.2117 0.065 Uiso 0.461(5) 1 calc R U P F 2
C10P C 0.1876(6) 0.4113(10) 0.2712(5) 0.053(2) Uani 0.461(5) 1 d . U P F 2
H10P H 0.2170 0.4692 0.2871 0.063 Uiso 0.461(5) 1 calc R U P F 2
C11P C 0.1506(6) 0.3601(13) 0.2990(4) 0.064(2) Uani 0.461(5) 1 d . U P F 2
H11P H 0.1569 0.3821 0.3352 0.076 Uiso 0.461(5) 1 calc R U P F 2
C12P C 0.0684(6) 0.2329(11) 0.3063(5) 0.085(4) Uani 0.461(5) 1 d . U P F 2
H12A H 0.0915 0.1681 0.3249 0.128 Uiso 0.461(5) 1 calc R U P F 2
H12B H 0.0235 0.2143 0.2802 0.128 Uiso 0.461(5) 1 calc R U P F 2
H12C H 0.0646 0.2832 0.3335 0.128 Uiso 0.461(5) 1 calc R U P F 2

loop_
_atom_site_aniso_label
_atom_site_aniso_U_11
_atom_site_aniso_U_22
_atom_site_aniso_U_33
_atom_site_aniso_U_23
_atom_site_aniso_U_13
_atom_site_aniso_U_12
O2W 0.069(9) 0.098(11) 0.115(11) 0.005(8) 0.016(8) -0.012(7)
O4W 0.165(17) 0.187(18) 0.096(12) -0.026(11) 0.064(12) -0.114(14)
O2WA 0.156(8) 0.138(6) 0.106(5) -0.049(4) 0.086(6) -0.047(5)
O4WA 0.290(15) 0.257(13) 0.183(11) 0.040(9) -0.025(10) -0.194(12)
O5WA 0.070(6) 0.090(6) 0.080(7) -0.013(5) 0.046(5) -0.041(5)
O5WK 0.053(7) 0.38(3) 0.108(12) 0.125(19) 0.024(7) -0.011(14)
O5WL 0.064(4) 0.0132(19) 0.044(3) 0.0070(17) 0.043(3) 0.0118(19)
O6W 0.052(3) 0.038(3) 0.084(5) -0.013(3) 0.034(3) -0.002(2)
O6WL 0.056(4) 0.030(3) 0.035(3) -0.012(2) 0.015(3) 0.006(2)
O3B 0.108(3) 0.087(2) 0.111(3) -0.059(2) 0.072(2) -0.0538(19)
O2A 0.128(3) 0.078(2) 0.152(3) -0.041(2) 0.112(3) -0.045(2)
C8A 0.065(2) 0.0461(18) 0.057(2) 0.0008(15) 0.0134(17) -0.0206(16)
O1B 0.0349(10) 0.0413(11) 0.0525(12) -0.0135(9) 0.0104(9) -0.0038(8)
O2B 0.0638(16) 0.0796(18) 0.0635(17) -0.0076(14) 0.0254(14) -0.0064(14)
O1C 0.0382(9) 0.0233(8) 0.0536(12) 0.0050(8) 0.0241(9) 0.0019(7)
O3C 0.0599(16) 0.096(2) 0.0656(17) 0.0135(15) 0.0156(13) -0.0432(15)
O2C 0.0428(12) 0.0876(19) 0.0602(15) 0.0202(14) 0.0245(11) 0.0113(12)
O1D 0.0437(10) 0.0288(9) 0.0363(10) -0.0027(7) 0.0204(8) -0.0102(7)
O2D 0.0622(14) 0.0679(14) 0.0359(11) -0.0023(10) 0.0235(10) -0.0286(11)
O3D 0.0457(10) 0.0293(9) 0.0346(10) -0.0027(7) 0.0163(9) -0.0074(7)
O1E 0.0719(16) 0.0420(12) 0.090(2) 0.0301(12) 0.0470(15) 0.0164(11)
O1A 0.0471(12) 0.0361(10) 0.0528(13) 0.0000(9) 0.0036(10) -0.0061(9)
O3A 0.0465(12) 0.0486(12) 0.0579(14) -0.0047(10) 0.0164(11) -0.0081(9)
O4B 0.0468(11) 0.0365(10) 0.0403(11) 0.0046(8) 0.0118(9) -0.0094(8)
O6B 0.0771(19) 0.0638(17) 0.086(2) 0.0342(15) 0.0080(16) -0.0253(14)
O5B 0.0435(12) 0.0492(13) 0.0706(16) 0.0150(11) 0.0049(11) -0.0078(10)
O4C 0.0383(10) 0.0351(9) 0.0390(10) 0.0061(8) 0.0188(8) -0.0023(7)
O5C 0.0649(16) 0.0824(18) 0.0420(13) 0.0183(12) 0.0181(12) -0.0155(13)
O6C 0.0611(14) 0.0706(16) 0.0427(12) -0.0121(11) 0.0226(11) -0.0098(12)
O4D 0.0358(9) 0.0387(10) 0.0439(11) -0.0045(8) 0.0191(9) -0.0132(8)
O5D 0.0536(14) 0.115(2) 0.0525(15) -0.0146(15) 0.0336(12) -0.0238(15)
O6D 0.0451(12) 0.0585(13) 0.0438(12) -0.0002(10) 0.0177(10) -0.0127(10)
O4E 0.0437(11) 0.0299(9) 0.0486(12) 0.0124(8) 0.0074(9) -0.0058(8)
O6E 0.101(2) 0.0396(12) 0.0604(15) 0.0168(11) 0.0241(15) -0.0012(13)
O5E 0.0590(16) 0.088(2) 0.091(2) 0.0463(17) 0.0326(15) 0.0006(14)
O4A 0.0477(13) 0.0563(14) 0.0623(15) -0.0074(11) 0.0036(11) -0.0069(10)
C3A 0.0388(14) 0.0193(11) 0.0591(19) -0.0018(11) 0.0025(13) 0.0005(10)
C2B 0.0278(12) 0.0290(13) 0.0455(16) -0.0025(11) -0.0050(11) -0.0015(10)
C3B 0.0223(11) 0.0338(13) 0.0431(15) -0.0071(11) -0.0007(11) -0.0010(9)
C4B 0.0253(11) 0.0285(12) 0.0417(15) -0.0002(10) 0.0027(11) -0.0015(9)
C5B 0.0260(11) 0.0279(12) 0.0351(14) 0.0002(10) 0.0005(10) -0.0016(9)
C6B 0.0288(12) 0.0343(13) 0.0381(14) 0.0016(11) 0.0030(11) -0.0040(10)
C7B 0.0321(13) 0.0298(13) 0.0447(16) 0.0068(11) -0.0029(12) -0.0044(10)
C1C 0.0343(13) 0.0283(12) 0.0368(14) -0.0007(10) 0.0082(11) -0.0046(10)
C2C 0.0360(13) 0.0229(11) 0.0321(13) -0.0018(9) 0.0101(11) -0.0010(9)
C3C 0.0358(13) 0.0208(11) 0.0381(14) -0.0025(9) 0.0170(11) -0.0023(9)
C4C 0.0375(13) 0.0185(10) 0.0346(13) -0.0010(9) 0.0154(11) -0.0019(9)
C5C 0.0363(12) 0.0180(10) 0.0335(13) -0.0028(9) 0.0157(11) -0.0007(9)
C6C 0.0382(13) 0.0253(11) 0.0347(13) -0.0025(10) 0.0174(11) -0.0041(9)
C7C 0.0415(14) 0.0277(12) 0.0305(13) 0.0005(10) 0.0155(11) -0.0024(10)
C1D 0.0343(12) 0.0224(11) 0.0381(14) 0.0015(10) 0.0151(11) 0.0003(9)
C2D 0.0306(12) 0.0245(11) 0.0340(13) 0.0012(9) 0.0126(10) 0.0009(9)
C3D 0.0309(12) 0.0242(11) 0.0359(13) 0.0050(10) 0.0119(10) -0.0018(9)
C4D 0.0304(11) 0.0262(11) 0.0316(13) 0.0018(9) 0.0116(10) 0.0000(9)
C5D 0.0269(11) 0.0264(11) 0.0305(12) 0.0051(9) 0.0078(10) 0.0009(9)
C6D 0.0290(12) 0.0278(12) 0.0382(14) 0.0017(10) 0.0119(11) -0.0034(9)
C7D 0.0347(12) 0.0289(12) 0.0372(14) 0.0001(10) 0.0165(11) -0.0020(10)
C1E 0.0282(11) 0.0246(11) 0.0338(13) 0.0023(10) 0.0050(10) -0.0009(9)
C2E 0.0263(11) 0.0229(11) 0.0386(14) 0.0038(10) 0.0017(10) -0.0037(9)
C3E 0.0377(14) 0.0260(12) 0.0553(18) 0.0101(11) 0.0171(13) 0.0005(10)
C4E 0.0380(14) 0.0273(13) 0.063(2) 0.0053(12) 0.0179(14) 0.0026(11)
C5E 0.0311(12) 0.0200(11) 0.0533(17) 0.0043(11) 0.0025(12) -0.0036(9)
C6E 0.0315(12) 0.0242(12) 0.0440(15) 0.0068(10) 0.0007(11) -0.0080(10)
C7E 0.0287(12) 0.0275(12) 0.0412(15) 0.0046(10) 0.0064(11) -0.0046(9)
C1A 0.0356(14) 0.0205(12) 0.0578(18) 0.0007(11) -0.0040(13) -0.0040(10)
C2A 0.0368(14) 0.0152(10) 0.0565(18) -0.0026(11) -0.0010(13) 0.0001(9)
C4A 0.0348(13) 0.0237(12) 0.062(2) -0.0069(12) 0.0036(13) -0.0004(10)
C5A 0.0326(13) 0.0235(12) 0.064(2) -0.0055(12) -0.0014(13) 0.0018(10)
C6A 0.0443(15) 0.0263(13) 0.0525(18) -0.0065(12) -0.0008(14) 0.0044(11)
C7A 0.0362(14) 0.0205(12) 0.062(2) -0.0018(12) 0.0030(13) 0.0002(10)
C1B 0.0348(14) 0.0288(13) 0.062(2) -0.0060(13) -0.0057(13) 0.0043(11)
C8B 0.0266(12) 0.0490(16) 0.0473(17) -0.0082(13) 0.0042(12) 0.0001(11)
C9B 0.0393(16) 0.078(3) 0.066(2) -0.026(2) 0.0192(16) -0.0211(16)
C8C 0.0390(14) 0.0296(13) 0.0453(16) 0.0013(11) 0.0136(12) -0.0086(10)
C9C 0.0344(14) 0.0603(19) 0.0447(17) 0.0114(15) 0.0117(13) -0.0037(13)
C8D 0.0483(15) 0.0399(14) 0.0328(14) -0.0037(11) 0.0185(12) -0.0169(12)
C9D 0.0476(15) 0.0295(12) 0.0367(14) -0.0025(10) 0.0203(12) -0.0097(11)
C9A 0.069(2) 0.0487(18) 0.056(2) -0.0162(15) 0.0283(18) -0.0248(16)
C10B 0.0544(18) 0.0487(17) 0.0425(17) 0.0136(14) 0.0076(14) -0.0125(14)
C11B 0.0548(18) 0.0390(15) 0.0526(19) 0.0098(14) 0.0146(15) -0.0096(13)
C10C 0.0403(14) 0.0421(14) 0.0353(14) 0.0064(12) 0.0137(12) -0.0104(11)
C11C 0.0386(14) 0.0572(18) 0.0359(15) 0.0017(13) 0.0176(12) -0.0089(13)
C10D 0.0389(14) 0.0455(15) 0.0484(17) -0.0062(13) 0.0238(13) -0.0141(12)
C11D 0.0432(16) 0.0530(17) 0.0492(18) -0.0110(14) 0.0250(14) -0.0191(13)
C10E 0.0416(15) 0.0426(16) 0.0541(19) 0.0136(14) 0.0093(14) -0.0086(12)
C11E 0.0554(19) 0.0469(18) 0.065(2) 0.0156(16) 0.0122(17) -0.0154(15)
N1X 0.027(3) 0.022(3) 0.030(5) -0.002(3) 0.002(3) 0.004(2)
N2X 0.121(8) 0.058(4) 0.054(4) 0.013(3) 0.042(5) 0.010(5)
C1X 0.046(4) 0.044(4) 0.047(7) 0.002(5) 0.017(5) -0.006(3)
C2X 0.044(4) 0.034(4) 0.060(6) -0.020(4) 0.017(5) -0.001(3)
C3X 0.044(4) 0.034(4) 0.040(5) -0.015(3) 0.008(5) 0.005(3)
C4X 0.034(5) 0.053(5) 0.030(5) 0.001(3) 0.003(3) 0.007(3)
C5X 0.062(8) 0.024(5) 0.045(5) 0.006(3) 0.020(5) 0.012(5)
C6X 0.058(9) 0.019(3) 0.026(5) 0.003(3) 0.016(4) 0.012(4)
C7X 0.040(6) 0.039(4) 0.031(4) -0.006(3) 0.005(3) 0.013(3)
C8X 0.054(6) 0.032(4) 0.041(4) 0.002(3) 0.014(5) 0.011(4)
C9X 0.091(7) 0.042(4) 0.057(5) 0.011(3) 0.032(5) 0.010(5)
C10X 0.072(6) 0.058(5) 0.041(4) -0.009(3) 0.021(4) 0.004(4)
C11X 0.112(9) 0.063(5) 0.048(5) -0.002(4) 0.037(6) 0.006(5)
C12X 0.207(16) 0.083(7) 0.073(7) 0.020(5) 0.073(9) -0.015(8)
O3W 0.188(10) 0.073(4) 0.122(7) -0.033(4) 0.114(7) -0.047(5)
N1P 0.030(3) 0.033(4) 0.033(6) 0.002(4) 0.006(4) -0.002(2)
N2P 0.052(4) 0.061(4) 0.062(4) 0.026(3) 0.021(4) 0.008(3)
C1P 0.038(4) 0.027(4) 0.040(7) 0.004(5) 0.013(5) -0.001(3)
C2P 0.037(5) 0.030(4) 0.053(6) -0.015(4) 0.017(5) -0.016(3)
C3P 0.042(4) 0.025(4) 0.030(4) -0.015(3) 0.011(4) -0.002(3)
C4P 0.026(4) 0.023(4) 0.020(5) -0.008(3) 0.005(3) 0.007(3)
C5P 0.034(5) 0.018(3) 0.029(4) -0.005(3) 0.009(3) -0.004(3)
C6P 0.040(5) 0.017(4) 0.031(8) -0.005(4) 0.013(4) -0.001(3)
C7P 0.037(6) 0.040(5) 0.039(4) 0.007(3) 0.015(4) 0.014(4)
C8P 0.038(6) 0.037(4) 0.052(5) 0.006(3) 0.012(5) 0.004(4)
C9P 0.059(5) 0.044(4) 0.061(5) 0.017(3) 0.024(5) 0.008(4)
C10P 0.059(6) 0.073(6) 0.031(4) -0.008(4) 0.024(4) -0.011(4)
C11P 0.073(6) 0.085(8) 0.038(4) 0.007(4) 0.028(5) 0.001(5)
C12P 0.092(7) 0.110(9) 0.060(6) 0.038(6) 0.037(6) 0.005(6)

loop_
_atom_type_symbol
_atom_type_description
_atom_type_scat_dispersion_real
_atom_type_scat_dispersion_imag
_atom_type_scat_source
C C 0.0181 0.0091 'International Tables Vol C Tables 4.2.6.8 and 6.1.1.4'
H H 0.0000 0.0000 'International Tables Vol C Tables 4.2.6.8 and 6.1.1.4'
N N 0.0311 0.0180 'International Tables Vol C Tables 4.2.6.8 and 6.1.1.4'
O O 0.0492 0.0322 'International Tables Vol C Tables 4.2.6.8 and 6.1.1.4'

loop_
_geom_angle_atom_site_label_1
_geom_angle_atom_site_label_2
_geom_angle_atom_site_label_3
_geom_angle
_geom_angle_site_symmetry_1
_geom_angle_site_symmetry_3
_geom_angle_publ_flag
O6A C11A O5A 120.3(9) . . ?
O6A C11A C10A 124.5(9) . . ?
O5A C11A C10A 115.0(8) . . ?
O4A C10A C11A 102.7(7) . . ?
C11K C10K O4A 115.7(6) . . ?
O6K C11K O5K 122.7(9) . . ?
O6K C11K C10K 123.0(10) . . ?
O5K C11K C10K 114.2(6) . . ?
O6L C11L O5L 122.2(10) . . ?
O6L C11L C10L 131.0(10) . . ?
O5L C11L C10L 106.6(9) . . ?
O4A C10L C11L 105.2(8) . . ?
O2E C9E O3E 126.0(7) . . ?
O2E C9E C8E 121.4(7) . . ?
O3E C9E C8E 112.6(6) . . ?
C9E C8E O1E 119.9(6) . . ?
O3K C9K O2K 119.9(12) . . ?
O3K C9K C8K 118.6(9) . . ?
O2K C9K C8K 121.4(10) . . ?
O1E C8K C9K 106.7(10) . . ?
O3L C9L O2L 131.6(17) . . ?
O3L C9L C8L 108.8(16) . . ?
O2L C9L C8L 119.1(17) . . ?
O1E C8L C9L 105.8(15) . . ?
O1A C8A C9A 115.5(3) . . ?
C3B O1B C8B 116.2(2) . . ?
C3C O1C C8C 115.71(19) . . ?
C3D O1D C8D 117.0(2) . . ?
C8K O1E C3E 120.1(6) . . ?
C8L O1E C3E 124(2) . . ?
C3E O1E C8E 114.7(3) . . ?
C3A O1A C8A 119.2(2) . . ?
C6B O4B C10B 117.6(2) . . ?
C6C O4C C10C 118.5(2) . . ?
C6D O4D C10D 117.7(2) . . ?
C6E O4E C10E 116.5(2) . . ?
C10L O4A C6A 121.8(7) . . ?
C10A O4A C6A 110.3(5) . . ?
C6A O4A C10K 124.7(4) . . ?
O1A C3A C4A 124.3(3) . . ?
O1A C3A C2A 115.6(3) . . ?
C4A C3A C2A 120.1(3) . . ?
C7B C2B C3B 118.3(2) . . ?
C7B C2B C1B 121.2(3) . . ?
C3B C2B C1B 120.5(3) . . ?
O1B C3B C4B 124.1(3) . . ?
O1B C3B C2B 115.8(2) . . ?
C4B C3B C2B 120.1(3) . . ?
C5B C4B C3B 121.5(3) . . ?
C6B C5B C4B 118.4(2) . . ?
C6B C5B C1C 121.9(3) . . ?
C4B C5B C1C 119.8(2) . . ?
C5B C6B O4B 115.2(2) . . ?
C5B C6B C7B 120.7(3) . . ?
O4B C6B C7B 124.1(3) . . ?
C2B C7B C6B 121.1(3) . . ?
C2C C1C C5B 111.6(2) . . ?
C3C C2C C7C 118.2(2) . . ?
C3C C2C C1C 121.4(2) . . ?
C7C C2C C1C 120.4(2) . . ?
C2C C3C O1C 118.4(2) . . ?
C2C C3C C4C 120.9(2) . . ?
O1C C3C C4C 120.2(2) . . ?
C5C C4C C3C 121.1(2) . . ?
C4C C5C C6C 118.1(2) . . ?
C4C C5C C1D 119.9(2) . . ?
C6C C5C C1D 121.7(2) . . ?
O4C C6C C7C 123.2(2) . . ?
O4C C6C C5C 116.1(2) . . ?
C7C C6C C5C 120.7(2) . . ?
C6C C7C C2C 121.0(2) . . ?
C5C C1D C2D 110.86(19) . . ?
C7D C2D C3D 118.0(2) . . ?
C7D C2D C1D 120.1(2) . . ?
C3D C2D C1D 121.8(2) . . ?
C4D C3D O1D 123.0(2) . . ?
C4D C3D C2D 120.4(2) . . ?
O1D C3D C2D 116.5(2) . . ?
C3D C4D C5D 121.7(2) . . ?
C6D C5D C4D 118.0(2) . . ?
C6D C5D C1E 122.6(2) . . ?
C4D C5D C1E 119.4(2) . . ?
O4D C6D C5D 115.4(2) . . ?
O4D C6D C7D 124.0(2) . . ?
C5D C6D C7D 120.5(2) . . ?
C6D C7D C2D 121.3(2) . . ?
C2E C1E C5D 113.1(2) . . ?
C3E C2E C7E 118.4(2) . . ?
C3E C2E C1E 122.8(2) . . ?
C7E C2E C1E 118.8(2) . . ?
C2E C3E O1E 120.0(2) . . ?
C2E C3E C4E 120.3(3) . . ?
O1E C3E C4E 119.5(3) . . ?
C5E C4E C3E 121.3(3) . . ?
C4E C5E C6E 118.3(2) . . ?
C4E C5E C1A 120.9(3) . . ?
C6E C5E C1A 120.8(3) . . ?
O4E C6E C7E 122.6(3) . . ?
O4E C6E C5E 116.8(2) . . ?
C7E C6E C5E 120.6(3) . . ?
C2E C7E C6E 121.1(3) . . ?
C2A C1A C5E 109.7(2) . . ?
C7A C2A C3A 119.3(3) . . ?
C7A C2A C1A 120.3(3) . . ?
C3A C2A C1A 120.2(3) . . ?
C5A C4A C3A 120.6(3) . . ?
C4A C5A C6A 118.9(3) . . ?
C4A C5A C1B 121.2(3) . . ?
C6A C5A C1B 119.8(3) . . ?
C7A C6A O4A 122.4(3) . . ?
C7A C6A C5A 120.9(3) . . ?
O4A C6A C5A 116.7(3) . . ?
C6A C7A C2A 120.0(3) . . ?
C2B C1B C5A 112.3(2) . . ?
O1B C8B C9B 108.9(3) . . ?
O3B C9B O2B 125.9(4) . . ?
O3B C9B C8B 124.1(4) . . ?
O2B C9B C8B 110.0(3) . . ?
O1C C8C C9C 108.2(2) . . ?
O2C C9C O3C 124.6(3) . . ?
O2C C9C C8C 124.2(3) . . ?
O3C C9C C8C 111.2(3) . . ?
O1D C8D C9D 110.7(2) . . ?
O3D C9D O2D 124.6(3) . . ?
O3D C9D C8D 119.1(2) . . ?
O2D C9D C8D 116.2(2) . . ?
O2A C9A O3A 122.6(4) . . ?
O2A C9A C8A 115.6(3) . . ?
O3A C9A C8A 121.8(3) . . ?
O4B C10B C11B 114.8(3) . . ?
O6B C11B O5B 125.5(3) . . ?
O6B C11B C10B 119.1(3) . . ?
O5B C11B C10B 115.4(3) . . ?
O4C C10C C11C 114.1(2) . . ?
O6C C11C O5C 126.2(3) . . ?
O6C C11C C10C 123.5(3) . . ?
O5C C11C C10C 110.3(3) . . ?
O4D C10D C11D 113.7(2) . . ?
O6D C11D O5D 125.7(3) . . ?
O6D C11D C10D 121.5(3) . . ?
O5D C11D C10D 112.8(3) . . ?
O4E C10E C11E 110.0(3) . . ?
O6E C11E O5E 126.4(3) . . ?
O6E C11E C10E 123.4(4) . . ?
O5E C11E C10E 110.2(3) . . ?
C2X N1X C6X 122.3(10) . . ?
C2X N1X C1X 120.0(9) . . ?
C6X N1X C1X 117.6(10) . . ?
C9X N2X C11X 119.6(9) . . ?
C9X N2X C12X 121.1(10) . . ?
C11X N2X C12X 119.3(11) . . ?
N1X C2X C3X 120.0(10) . . ?
C2X C3X C4X 120.6(9) . . ?
C5X C4X C3X 117.0(10) . . ?
C5X C4X C7X 120.1(12) . . ?
C3X C4X C7X 122.9(11) . . ?
C4X C5X C6X 121.3(12) . . ?
N1X C6X C5X 118.4(13) . . ?
C8X C7X C10X 119.3(10) . . ?
C8X C7X C4X 121.2(10) . . ?
C10X C7X C4X 119.5(10) . . ?
C9X C8X C7X 120.3(11) . . ?
N2X C9X C8X 120.6(10) . . ?
C11X C10X C7X 117.3(10) . . ?
N2X C11X C10X 122.9(10) . . ?
C2P N1P C6P 122.7(11) . . ?
C2P N1P C1P 119.5(12) . . ?
C6P N1P C1P 117.8(11) . . ?
C11P N2P C9P 122.0(9) . . ?
C11P N2P C12P 120.3(10) . . ?
C9P N2P C12P 117.7(10) . . ?
N1P C2P C3P 119.0(10) . . ?
C4P C3P C2P 120.8(9) . . ?
C3P C4P C5P 117.6(10) . . ?
C3P C4P C7P 123.3(10) . . ?
C5P C4P C7P 118.9(10) . . ?
C6P C5P C4P 118.5(12) . . ?
N1P C6P C5P 121.2(13) . . ?
C8P C7P C10P 119.7(11) . . ?
C8P C7P C4P 120.7(12) . . ?
C10P C7P C4P 119.6(11) . . ?
C9P C8P C7P 119.8(14) . . ?
N2P C9P C8P 120.3(11) . . ?
C7P C10P C11P 116.3(10) . . ?
N2P C11P C10P 121.8(10) . . ?

loop_
_geom_bond_atom_site_label_1
_geom_bond_atom_site_label_2
_geom_bond_distance
_geom_bond_site_symmetry_2
_geom_bond_publ_flag
O6A C11A 1.211(13) . ?
C11A O5A 1.330(12) . ?
C11A C10A 1.512(8) . ?
C10A O4A 1.367(9) . ?
O5K C11K 1.402(10) . ?
O6K C11K 1.206(15) . ?
C10K C11K 1.514(8) . ?
C10K O4A 1.669(8) . ?
O6L C11L 1.186(8) . ?
C11L O5L 1.302(9) . ?
C11L C10L 1.496(9) . ?
C10L O4A 1.267(10) . ?
O3E C9E 1.276(8) . ?
O2E C9E 1.229(9) . ?
C9E C8E 1.524(9) . ?
C8E O1E 1.576(8) . ?
O2K C9K 1.296(9) . ?
O3K C9K 1.247(12) . ?
C9K C8K 1.513(17) . ?
C8K O1E 1.229(9) . ?
C9L O3L 1.219(10) . ?
C9L O2L 1.34(2) . ?
C9L C8L 1.505(10) . ?
C8L O1E 1.363(19) . ?
O3B C9B 1.196(5) . ?
O2A C9A 1.228(5) . ?
C8A O1A 1.418(4) . ?
C8A C9A 1.480(6) . ?
O1B C3B 1.371(4) . ?
O1B C8B 1.410(4) . ?
O2B C9B 1.324(5) . ?
O1C C3C 1.385(3) . ?
O1C C8C 1.419(3) . ?
O3C C9C 1.324(4) . ?
O2C C9C 1.216(4) . ?
O1D C3D 1.387(3) . ?
O1D C8D 1.415(3) . ?
O2D C9D 1.260(3) . ?
O3D C9D 1.256(3) . ?
O1E C3E 1.397(4) . ?
O1A C3A 1.380(4) . ?
O3A C9A 1.279(4) . ?
O4B C6B 1.390(4) . ?
O4B C10B 1.414(3) . ?
O6B C11B 1.210(4) . ?
O5B C11B 1.280(4) . ?
O4C C6C 1.387(3) . ?
O4C C10C 1.417(3) . ?
O5C C11C 1.309(4) . ?
O6C C11C 1.212(4) . ?
O4D C6D 1.384(3) . ?
O4D C10D 1.415(3) . ?
O5D C11D 1.289(4) . ?
O6D C11D 1.230(4) . ?
O4E C6E 1.377(3) . ?
O4E C10E 1.419(4) . ?
O6E C11E 1.219(5) . ?
O5E C11E 1.310(5) . ?
O4A C6A 1.390(4) . ?
C3A C4A 1.395(4) . ?
C3A C2A 1.400(4) . ?
C2B C7B 1.388(5) . ?
C2B C3B 1.402(4) . ?
C2B C1B 1.519(4) . ?
C3B C4B 1.394(4) . ?
C4B C5B 1.388(4) . ?
C5B C6B 1.386(4) . ?
C5B C1C 1.520(3) . ?
C6B C7B 1.396(4) . ?
C1C C2C 1.516(3) . ?
C2C C3C 1.384(4) . ?
C2C C7C 1.397(4) . ?
C3C C4C 1.397(4) . ?
C4C C5C 1.390(3) . ?
C5C C6C 1.397(4) . ?
C5C C1D 1.515(3) . ?
C6C C7C 1.396(4) . ?
C1D C2D 1.522(3) . ?
C2D C7D 1.397(3) . ?
C2D C3D 1.398(4) . ?
C3D C4D 1.386(4) . ?
C4D C5D 1.397(3) . ?
C5D C6D 1.391(4) . ?
C5D C1E 1.515(3) . ?
C6D C7D 1.395(4) . ?
C1E C2E 1.513(3) . ?
C2E C3E 1.391(4) . ?
C2E C7E 1.393(4) . ?
C3E C4E 1.406(4) . ?
C4E C5E 1.380(4) . ?
C5E C6E 1.401(4) . ?
C5E C1A 1.522(3) . ?
C6E C7E 1.394(4) . ?
C1A C2A 1.519(4) . ?
C2A C7A 1.392(5) . ?
C4A C5A 1.384(5) . ?
C5A C6A 1.398(5) . ?
C5A C1B 1.526(4) . ?
C6A C7A 1.387(4) . ?
C8B C9B 1.498(5) . ?
C8C C9C 1.485(4) . ?
C8D C9D 1.511(4) . ?
C10B C11B 1.512(4) . ?
C10C C11C 1.511(4) . ?
C10D C11D 1.516(5) . ?
C10E C11E 1.502(4) . ?
N1X C2X 1.320(13) . ?
N1X C6X 1.353(18) . ?
N1X C1X 1.505(9) . ?
N2X C9X 1.332(13) . ?
N2X C11X 1.355(14) . ?
N2X C12X 1.492(12) . ?
C2X C3X 1.324(13) . ?
C3X C4X 1.419(16) . ?
C4X C5X 1.352(17) . ?
C4X C7X 1.510(11) . ?
C5X C6X 1.361(13) . ?
C7X C8X 1.386(14) . ?
C7X C10X 1.392(14) . ?
C8X C9X 1.360(14) . ?
C10X C11X 1.360(14) . ?
N1P C2P 1.302(16) . ?
N1P C6P 1.34(2) . ?
N1P C1P 1.490(10) . ?
N2P C11P 1.311(17) . ?
N2P C9P 1.330(15) . ?
N2P C12P 1.495(12) . ?
C2P C3P 1.381(13) . ?
C3P C4P 1.379(13) . ?
C4P C5P 1.412(15) . ?
C4P C7P 1.504(11) . ?
C5P C6P 1.348(13) . ?
C7P C8P 1.393(17) . ?
C7P C10P 1.396(18) . ?
C8P C9P 1.368(16) . ?
C10P C11P 1.418(14) . ?
